data_7247289
loop_
_publ_author_name
'Korobeynikov, Nikita A.'
'Usoltsev, Andrey N.'
'Sokolov, Maxim N.'
'Novikov, Alexander S.'
'Sukhikh, Taisiya S.'
'Adonin, Sergey A.'

_publ_section_title
;
 Halogen bonding in chloroiodates(iii)
;
_journal_issue 37
_journal_name_full CrystEngComm
_journal_page_first 5233
_journal_page_last 5237
_journal_paper_doi 10.1039/D3CE00400G
_journal_volume 25
_journal_year 2023
_chemical_formula_moiety 'Cl4 I, C8 H12 N'
_chemical_formula_sum 'C8 H12 Cl4 I N'
_chemical_formula_weight 390.89
_space_group_crystal_system monoclinic
_space_group_IT_number 15
_space_group_name_Hall '-C 2yc'
_space_group_name_H-M_alt 'C 1 2/c 1'
_atom_sites_solution_hydrogens mixed
_audit_creation_date 2023-04-10
_audit_creation_method
;
Olex2 1.5
(compiled 2023.03.06 svn.rbb2c1857 for OlexSys, GUI svn.r6748)
;
_audit_update_record
;
2023-04-19 deposited with the CCDC.	2023-08-08 downloaded from the CCDC.
;
_cell_angle_alpha 90
_cell_angle_beta 102.6000(10)
_cell_angle_gamma 90
_cell_formula_units_Z 4
_cell_length_a 17.4476(6)
_cell_length_b 9.9715(4)
_cell_length_c 7.8504(3)
_cell_measurement_reflns_used 9025
_cell_measurement_temperature 150(2)
_cell_measurement_theta_max 33.00
_cell_measurement_theta_min 2.37
_cell_volume 1332.91(9)
_computing_molecular_graphics 'Olex2 1.5 (Dolomanov et al., 2009)'
_computing_publication_material 'Olex2 1.5 (Dolomanov et al., 2009)'
_computing_structure_refinement 'SHELXL 2017/1 (Sheldrick, 2015)'
_computing_structure_solution 'SHELXT 2014/5 (Sheldrick, 2014)'
_diffrn_ambient_temperature 150.00
_diffrn_detector PIXEL
_diffrn_detector_area_resol_mean 7.41
_diffrn_detector_type 'Bruker PHOTON III area detector'
_diffrn_measured_fraction_theta_full 0.991
_diffrn_measured_fraction_theta_max 0.892
_diffrn_measurement_device 'three-circle diffractometer'
_diffrn_measurement_device_type 'Bruker D8 Venture diffractometer'
_diffrn_measurement_method '\w and \f scans'
_diffrn_radiation_monochromator 'Incoatec HELIOS multilayer mirrors'
_diffrn_radiation_type MoK\a
_diffrn_radiation_wavelength 0.71073
_diffrn_reflns_av_R_equivalents 0.0305
_diffrn_reflns_av_unetI/netI 0.0222
_diffrn_reflns_Laue_measured_fraction_full 0.991
_diffrn_reflns_Laue_measured_fraction_max 0.892
_diffrn_reflns_limit_h_max 26
_diffrn_reflns_limit_h_min -26
_diffrn_reflns_limit_k_max 15
_diffrn_reflns_limit_k_min -15
_diffrn_reflns_limit_l_max 10
_diffrn_reflns_limit_l_min -11
_diffrn_reflns_number 13777
_diffrn_reflns_point_group_measured_fraction_full 0.991
_diffrn_reflns_point_group_measured_fraction_max 0.892
_diffrn_reflns_theta_full 25.242
_diffrn_reflns_theta_max 33.372
_diffrn_reflns_theta_min 2.367
_diffrn_source 'Incoatec IuS3.0 microfocus X-ray tube'
_diffrn_source_current 1.4
_diffrn_source_power 0.07
_diffrn_source_voltage 50.0
_exptl_absorpt_coefficient_mu 3.169
_exptl_absorpt_correction_T_max 0.7466
_exptl_absorpt_correction_T_min 0.6787
_exptl_absorpt_correction_type multi-scan
_exptl_absorpt_process_details
;
SADABS-2016/2 (Bruker,2016/2) was used for absorption correction.
wR2(int) was 0.0525 before and 0.0448 after correction.
The Ratio of minimum to maximum transmission is 0.9091.
The \l/2 correction factor is Not present.
;
_exptl_crystal_colour yellow
_exptl_crystal_colour_primary yellow
_exptl_crystal_density_diffrn 1.948
_exptl_crystal_description block
_exptl_crystal_F_000 752
_exptl_crystal_size_max 0.15
_exptl_crystal_size_mid 0.15
_exptl_crystal_size_min 0.15
_refine_diff_density_max 0.416
_refine_diff_density_min -0.323
_refine_diff_density_rms 0.072
_refine_ls_extinction_method none
_refine_ls_goodness_of_fit_ref 1.058
_refine_ls_hydrogen_treatment mixed
_refine_ls_matrix_type full
_refine_ls_number_parameters 77
_refine_ls_number_reflns 2315
_refine_ls_number_restraints 0
_refine_ls_restrained_S_all 1.058
_refine_ls_R_factor_all 0.0220
_refine_ls_R_factor_gt 0.0166
_refine_ls_shift/su_max 0.001
_refine_ls_shift/su_mean 0.000
_refine_ls_structure_factor_coef Fsqd
_refine_ls_weighting_details 'w=1/[\s^2^(Fo^2^)+(0.0121P)^2^+0.7387P] where P=(Fo^2^+2Fc^2^)/3'
_refine_ls_weighting_scheme calc
_refine_ls_wR_factor_gt 0.0351
_refine_ls_wR_factor_ref 0.0365
_reflns_Friedel_coverage 0.000
_reflns_number_gt 2021
_reflns_number_total 2315
_reflns_threshold_expression 'I > 2\s(I)'
_cod_data_source_file d3ce00400g2.cif
_cod_data_source_block nk704_a
_cod_depositor_comments 'Adding full bibliography for 7247286--7247294.cif.'
_cod_database_code 7247289
_shelx_shelxl_version_number 2017/1
_shelx_space_group_comment
;
The symmetry employed for this shelxl refinement is uniquely defined
by the following loop, which should always be used as a source of
symmetry information in preference to the above space-group names.
They are only intended as comments.
;
_shelx_estimated_absorpt_t_max 0.648
_shelx_estimated_absorpt_t_min 0.648
_olex2_refinement_description
;
1. Fixed Uiso
 At 1.2 times of:
  All C(H) groups
 At 1.5 times of:
  All C(H,H,H) groups
2. Others
 Fixed Sof: H1A(0.5) H1B(0.5) H1C(0.5)
3.a Aromatic/amide H refined with riding coordinates:
 C4(H4), C5(H5)
3.b Idealised Me refined as rotating group:
 C1(H1A,H1B,H1C)
;
_olex2_submission_special_instructions 'No special instructions were received'

loop_
_space_group_symop_operation_xyz
'x, y, z'
'-x, y, -z+1/2'
'x+1/2, y+1/2, z'
'-x+1/2, y+1/2, -z+1/2'
'-x, -y, -z'
'x, -y, z-1/2'
'-x+1/2, -y+1/2, -z'
'x+1/2, -y+1/2, z-1/2'

loop_
_atom_site_label
_atom_site_type_symbol
_atom_site_fract_x
_atom_site_fract_y
_atom_site_fract_z
_atom_site_U_iso_or_equiv
_atom_site_adp_type
_atom_site_occupancy
_atom_site_site_symmetry_order
_atom_site_calc_flag
_atom_site_refinement_flags_posn
_atom_site_refinement_flags_adp
_atom_site_refinement_flags_occupancy
_atom_site_disorder_assembly
_atom_site_disorder_group
Cl1 Cl 0.39466(2) 0.79149(4) 0.55384(5) 0.03039(8) Uani 1 1 d . . . . .
I1 I 0.250000 0.750000 0.500000 0.01887(4) Uani 1 2 d S . P . .
Cl2 Cl 0.23727(2) 0.94528(4) 0.69174(5) 0.02965(8) Uani 1 1 d . . . . .
N1 N 0.500000 0.77299(16) 0.250000 0.0235(3) Uani 1 2 d S T P . .
C1 C 0.500000 0.9204(2) 0.250000 0.0381(5) Uani 1 2 d S T P . .
H1A H 0.462378 0.953206 0.316573 0.057 Uiso 0.5 1 calc R U P . .
H1B H 0.484947 0.953206 0.129626 0.057 Uiso 0.5 1 calc R U P . .
H1C H 0.552675 0.953206 0.303800 0.057 Uiso 0.5 1 calc R U P . .
C2 C 0.37208(11) 0.7838(2) 0.0387(3) 0.0394(4) Uani 1 1 d . . . . .
H2A H 0.3315(15) 0.725(2) -0.019(3) 0.059 Uiso 1 1 d . U . . .
H2B H 0.3513(13) 0.839(2) 0.108(3) 0.059 Uiso 1 1 d . U . . .
H2C H 0.3880(13) 0.836(2) -0.050(3) 0.059 Uiso 1 1 d . U . . .
C3 C 0.43861(8) 0.70595(15) 0.14747(18) 0.0246(3) Uani 1 1 d . . . . .
C4 C 0.43890(8) 0.56842(15) 0.14691(19) 0.0272(3) Uani 1 1 d . . . . .
H4 H 0.396721 0.521003 0.075006 0.033 Uiso 1 1 calc R U . . .
C5 C 0.500000 0.4985(2) 0.250000 0.0285(4) Uani 1 2 d S T P . .
H5 H 0.500001 0.403266 0.249999 0.034 Uiso 1 2 calc R U P . .

loop_
_atom_site_aniso_label
_atom_site_aniso_U_11
_atom_site_aniso_U_22
_atom_site_aniso_U_33
_atom_site_aniso_U_23
_atom_site_aniso_U_13
_atom_site_aniso_U_12
Cl1 0.02220(15) 0.02994(17) 0.03931(19) -0.00329(15) 0.00730(13) -0.00211(13)
I1 0.01992(6) 0.01683(6) 0.01964(6) 0.00214(4) 0.00383(4) 0.00106(4)
Cl2 0.03080(17) 0.02664(16) 0.03030(17) -0.00590(13) 0.00404(13) 0.00383(13)
N1 0.0277(8) 0.0201(8) 0.0238(8) 0.000 0.0079(7) 0.000
C1 0.0532(14) 0.0206(10) 0.0425(13) 0.000 0.0151(11) 0.000
C2 0.0332(8) 0.0434(9) 0.0378(9) 0.0079(8) -0.0003(7) 0.0128(7)
C3 0.0223(6) 0.0290(6) 0.0223(6) 0.0012(5) 0.0046(5) 0.0028(5)
C4 0.0234(6) 0.0290(7) 0.0283(7) -0.0042(5) 0.0034(5) -0.0031(5)
C5 0.0299(10) 0.0205(9) 0.0347(11) 0.000 0.0061(8) 0.000

loop_
_atom_type_symbol
_atom_type_description
_atom_type_scat_dispersion_real
_atom_type_scat_dispersion_imag
_atom_type_scat_source
C C 0.0033 0.0016 'International Tables Vol C Tables 4.2.6.8 and 6.1.1.4'
H H 0.0000 0.0000 'International Tables Vol C Tables 4.2.6.8 and 6.1.1.4'
Cl Cl 0.1484 0.1585 'International Tables Vol C Tables 4.2.6.8 and 6.1.1.4'
I I -0.4742 1.8119 'International Tables Vol C Tables 4.2.6.8 and 6.1.1.4'
N N 0.0061 0.0033 'International Tables Vol C Tables 4.2.6.8 and 6.1.1.4'

loop_
_geom_angle_atom_site_label_1
_geom_angle_atom_site_label_2
_geom_angle_atom_site_label_3
_geom_angle
_geom_angle_site_symmetry_1
_geom_angle_site_symmetry_3
_geom_angle_publ_flag
Cl1 I1 Cl1 180.0 . 7_566 ?
Cl2 I1 Cl1 90.669(12) . 7_566 ?
Cl2 I1 Cl1 90.668(12) 7_566 . ?
Cl2 I1 Cl1 89.331(12) . . ?
Cl2 I1 Cl1 89.333(12) 7_566 7_566 ?
Cl2 I1 Cl2 180.0 . 7_566 ?
C3 N1 C1 119.30(8) 2_655 . ?
C3 N1 C1 119.30(8) . . ?
C3 N1 C3 121.39(17) 2_655 . ?
N1 C1 H1A 109.470(7) . 2_655 ?
N1 C1 H1A 109.5 . . ?
N1 C1 H1B 109.471(2) . 2_655 ?
N1 C1 H1B 109.5 . . ?
N1 C1 H1C 109.470(17) . 2_655 ?
N1 C1 H1C 109.5 . . ?
H1A C1 H1A 141.1 . 2_655 ?
H1A C1 H1B 56.3 . 2_655 ?
H1A C1 H1B 109.5 2_655 2_655 ?
H1A C1 H1B 109.5 . . ?
H1A C1 H1C 56.3 . 2_655 ?
H1A C1 H1C 109.5 . . ?
H1A C1 H1C 109.5 2_655 2_655 ?
H1B C1 H1A 56.3 . 2_655 ?
H1B C1 H1B 141.1 . 2_655 ?
H1B C1 H1C 109.5 . . ?
H1B C1 H1C 109.5 2_655 2_655 ?
H1B C1 H1C 56.3 . 2_655 ?
H1C C1 H1A 56.3 . 2_655 ?
H1C C1 H1B 56.2 . 2_655 ?
H1C C1 H1C 141.1 . 2_655 ?
H2A C2 H2B 108(2) . . ?
H2A C2 H2C 107(2) . . ?
H2B C2 H2C 109.2(19) . . ?
C3 C2 H2A 110.6(14) . . ?
C3 C2 H2B 109.5(14) . . ?
C3 C2 H2C 112.6(13) . . ?
N1 C3 C2 119.50(15) . . ?
N1 C3 C4 119.23(13) . . ?
C4 C3 C2 121.26(14) . . ?
C3 C4 H4 119.8 . . ?
C3 C4 C5 120.43(14) . . ?
C5 C4 H4 119.8 . . ?
C4 C5 C4 119.28(19) 2_655 . ?
C4 C5 H5 120.4 . . ?
C4 C5 H5 120.4 2_655 . ?

loop_
_geom_bond_atom_site_label_1
_geom_bond_atom_site_label_2
_geom_bond_distance
_geom_bond_site_symmetry_2
_geom_bond_publ_flag
Cl1 I1 2.5010(4) . ?
I1 Cl2 2.5005(3) . ?
I1 Cl2 2.5006(3) 7_566 ?
N1 C1 1.470(3) . ?
N1 C3 1.3659(16) 2_655 ?
N1 C3 1.3659(16) . ?
C1 H1A 0.9800 . ?
C1 H1A 0.9800 2_655 ?
C1 H1B 0.9800 . ?
C1 H1B 0.9800 2_655 ?
C1 H1C 0.9800 2_655 ?
C1 H1C 0.9800 . ?
C2 H2A 0.96(2) . ?
C2 H2B 0.91(2) . ?
C2 H2C 0.96(2) . ?
C2 C3 1.499(2) . ?
C3 C4 1.371(2) . ?
C4 H4 0.9500 . ?
C4 C5 1.3787(17) . ?
C5 H5 0.9500 . ?

loop_
_geom_torsion_atom_site_label_1
_geom_torsion_atom_site_label_2
_geom_torsion_atom_site_label_3
_geom_torsion_atom_site_label_4
_geom_torsion
_geom_torsion_site_symmetry_1
_geom_torsion_site_symmetry_2
_geom_torsion_site_symmetry_3
_geom_torsion_site_symmetry_4
_geom_torsion_publ_flag
N1 C3 C4 C5 0.69(19) . . . . ?
C1 N1 C3 C2 -0.70(15) . . . . ?
C1 N1 C3 C4 179.65(9) . . . . ?
C2 C3 C4 C5 -178.95(13) . . . . ?
C3 N1 C3 C2 179.30(15) 2_655 . . . ?
C3 N1 C3 C4 -0.35(9) 2_655 . . . ?
C3 C4 C5 C4 -0.35(10) . . . 2_655 ?
